data_7150303
loop_
_publ_author_name
'Ley, Steven V.'
'Dixon, Darren J.'
'Guy, Richard T.'
'Rodr\'iguez, F\'elix'
'Sheppard, Tom D.'

_publ_section_title
;
 Michael, Michael-aldol and Michael-Michael reactions of enolate
 equivalents of butane-2,3-diacetal protected glycolic acid
 derivatives.
;
_journal_issue 22
_journal_name_full 'Organic &amp; biomolecular chemistry'
_journal_page_first 4095
_journal_page_last 4107
_journal_paper_doi 10.1039/b512410g
_journal_volume 3
_journal_year 2005
_chemical_formula_moiety 'C17 H28 O6'
_chemical_formula_sum 'C17 H28 O6'
_chemical_formula_weight 328.39
_chemical_name_systematic
;
?
;
_space_group_IT_number 19
_symmetry_cell_setting orthorhombic
_symmetry_space_group_name_Hall 'P 2ac 2ab'
_symmetry_space_group_name_H-M 'P 21 21 21'
_atom_sites_solution_hydrogens geom
_atom_sites_solution_primary direct
_atom_sites_solution_secondary difmap
_audit_creation_method SHELXL-97
_cell_angle_alpha 90.00
_cell_angle_beta 90.00
_cell_angle_gamma 90.00
_cell_formula_units_Z 4
_cell_length_a 7.9383(2)
_cell_length_b 14.4423(3)
_cell_length_c 15.4979(4)
_cell_measurement_reflns_used 9661
_cell_measurement_temperature 180(2)
_cell_measurement_theta_max 27.48
_cell_measurement_theta_min 1.00
_cell_volume 1776.79(7)
_computing_structure_refinement 'SHELXL-97 (Sheldrick, 1997)'
_computing_structure_solution 'SHELXS-97 (Sheldrick, 1990)'
_diffrn_ambient_temperature 180(2)
_diffrn_measured_fraction_theta_full 0.996
_diffrn_measured_fraction_theta_max 0.996
_diffrn_measurement_device_type 'Nonius Kappa CCD'
_diffrn_measurement_method 'Thin slice \w and \f scans'
_diffrn_radiation_source 'fine-focus sealed tube'
_diffrn_radiation_type MoK\a
_diffrn_radiation_wavelength 0.71073
_diffrn_reflns_av_R_equivalents 0.0416
_diffrn_reflns_av_sigmaI/netI 0.0392
_diffrn_reflns_limit_h_max 10
_diffrn_reflns_limit_h_min -10
_diffrn_reflns_limit_k_max 18
_diffrn_reflns_limit_k_min -14
_diffrn_reflns_limit_l_max 20
_diffrn_reflns_limit_l_min -19
_diffrn_reflns_number 14970
_diffrn_reflns_theta_full 27.45
_diffrn_reflns_theta_max 27.45
_diffrn_reflns_theta_min 3.67
_exptl_absorpt_coefficient_mu 0.092
_exptl_absorpt_correction_T_max 0.985
_exptl_absorpt_correction_T_min 0.925
_exptl_absorpt_correction_type multi-scan
_exptl_absorpt_process_details
;
multi-scan from symmetry-related measurements
Sortav (Blessing 1995)
;
_exptl_crystal_density_diffrn 1.228
_exptl_crystal_density_method 'not measured'
_exptl_crystal_F_000 712
_exptl_crystal_size_max 0.25
_exptl_crystal_size_mid 0.23
_exptl_crystal_size_min 0.21
_refine_diff_density_max 0.331
_refine_diff_density_min -0.346
_refine_diff_density_rms 0.103
_refine_ls_abs_structure_details 'Flack H D (1983), Acta Cryst. A39, 876-881'
_refine_ls_abs_structure_Flack -0.5(10)
_refine_ls_extinction_method none
_refine_ls_goodness_of_fit_ref 1.096
_refine_ls_hydrogen_treatment mixed
_refine_ls_matrix_type full
_refine_ls_number_parameters 214
_refine_ls_number_reflns 4057
_refine_ls_number_restraints 0
_refine_ls_restrained_S_all 1.096
_refine_ls_R_factor_all 0.0557
_refine_ls_R_factor_gt 0.0439
_refine_ls_shift/su_max 0.000
_refine_ls_shift/su_mean 0.000
_refine_ls_structure_factor_coef Fsqd
_refine_ls_weighting_details 'calc w=1/[\s^2^(Fo^2^)+(0.0510P)^2^+0.2108P] where P=(Fo^2^+2Fc^2^)/3'
_refine_ls_weighting_scheme calc
_refine_ls_wR_factor_gt 0.1015
_refine_ls_wR_factor_ref 0.1075
_reflns_number_gt 3405
_reflns_number_total 4057
_reflns_threshold_expression >2sigma(I)
_cod_data_source_file b512410g.txt
_cod_data_source_block sl0325
_cod_depositor_comments
;
The following automatic conversions were performed:
'_symmetry_cell_setting' value 'Orthorhombic' changed to 'orthorhombic'
according to '/home/saulius/struct/CIF-dictionaries/cif_core.dic'
dictionary named 'cif_core.dic' version 2.4.1 from 2010-06-29.

Automatic conversion script
Id: cif_fix_enum 1527 2010-12-29 10:47:43Z saulius 
;
_cod_original_sg_symbol_H-M P2(1)2(1)2(1)
_cod_database_code 7150303

loop_
_symmetry_equiv_pos_as_xyz
'x, y, z'
'-x+1/2, -y, z+1/2'
'x+1/2, -y+1/2, -z'
'-x, y+1/2, -z+1/2'

loop_
_atom_site_label
_atom_site_type_symbol
_atom_site_fract_x
_atom_site_fract_y
_atom_site_fract_z
_atom_site_U_iso_or_equiv
_atom_site_adp_type
_atom_site_occupancy
_atom_site_symmetry_multiplicity
_atom_site_calc_flag
_atom_site_refinement_flags
_atom_site_disorder_assembly
_atom_site_disorder_group
O1 O 0.32136(16) 0.61136(9) 0.49684(11) 0.0569(4) Uani 1 1 d . . .
O2 O 0.51339(14) 0.40674(7) 0.41136(8) 0.0345(3) Uani 1 1 d . . .
O3 O 0.22220(14) 0.51529(8) 0.39951(9) 0.0374(3) Uani 1 1 d . . .
O4 O 0.27489(16) 0.35202(8) 0.48255(9) 0.0413(3) Uani 1 1 d . . .
O5 O 0.31905(16) 0.44664(10) 0.27359(9) 0.0455(3) Uani 1 1 d . . .
O6 O 0.86422(19) 0.61827(11) 0.24665(9) 0.0538(4) Uani 1 1 d . . .
C1 C 0.6624(2) 0.54720(11) 0.43327(11) 0.0304(3) Uani 1 1 d . . .
H1 H 0.7573 0.5021 0.4272 0.037 Uiso 1 1 calc R . .
C2 C 0.5076(2) 0.48993(10) 0.46074(11) 0.0323(3) Uani 1 1 d . . .
H2 H 0.5228 0.4727 0.5228 0.039 Uiso 1 1 calc R . .
C3 C 0.3445(2) 0.54335(11) 0.45343(12) 0.0372(4) Uani 1 1 d . . .
C4 C 0.2379(2) 0.42870(12) 0.35126(12) 0.0363(4) Uani 1 1 d . . .
C5 C 0.3545(2) 0.36329(11) 0.40148(12) 0.0355(4) Uani 1 1 d . . .
C6 C 0.3883(3) 0.27307(13) 0.35459(16) 0.0512(5) Uani 1 1 d . . .
H6A H 0.4730 0.2373 0.3864 0.077 Uiso 1 1 calc R . .
H6B H 0.4301 0.2863 0.2964 0.077 Uiso 1 1 calc R . .
H6C H 0.2838 0.2372 0.3507 0.077 Uiso 1 1 calc R . .
C7 C 0.0585(2) 0.39388(15) 0.34214(15) 0.0475(5) Uani 1 1 d . . .
H7A H -0.0108 0.4418 0.3148 0.071 Uiso 1 1 calc R . .
H7B H 0.0128 0.3795 0.3993 0.071 Uiso 1 1 calc R . .
H7C H 0.0575 0.3379 0.3064 0.071 Uiso 1 1 calc R . .
C8 C 0.3580(3) 0.29099(15) 0.54171(15) 0.0570(6) Uani 1 1 d . . .
H8A H 0.3181 0.3034 0.6004 0.086 Uiso 1 1 calc R . .
H8B H 0.4799 0.3012 0.5389 0.086 Uiso 1 1 calc R . .
H8C H 0.3328 0.2267 0.5263 0.086 Uiso 1 1 calc R . .
C9 C 0.2306(3) 0.5045(2) 0.21374(16) 0.0726(7) Uani 1 1 d . . .
H9A H 0.3080 0.5249 0.1683 0.109 Uiso 1 1 calc R . .
H9B H 0.1855 0.5586 0.2441 0.109 Uiso 1 1 calc R . .
H9C H 0.1377 0.4694 0.1879 0.109 Uiso 1 1 calc R . .
C10 C 0.6351(2) 0.58905(12) 0.34306(12) 0.0395(4) Uani 1 1 d . . .
H10A H 0.6064 0.5392 0.3017 0.047 Uiso 1 1 calc R . .
H10B H 0.5398 0.6333 0.3449 0.047 Uiso 1 1 calc R . .
C11 C 0.7922(2) 0.63838(12) 0.31332(13) 0.0409(4) Uani 1 1 d . . .
C12 C 0.8539(3) 0.71043(13) 0.37461(13) 0.0482(5) Uani 1 1 d . . .
H12A H 0.7704 0.7612 0.3786 0.058 Uiso 1 1 calc R . .
H12B H 0.9611 0.7368 0.3531 0.058 Uiso 1 1 calc R . .
C13 C 0.8812(2) 0.66783(11) 0.46374(13) 0.0390(4) Uani 1 1 d . . .
H13A H 0.9164 0.7170 0.5044 0.047 Uiso 1 1 calc R . .
H13B H 0.9735 0.6218 0.4603 0.047 Uiso 1 1 calc R . .
C14 C 0.7220(2) 0.62026(11) 0.49881(12) 0.0340(4) Uani 1 1 d . . .
H14 H 0.6318 0.6683 0.5039 0.041 Uiso 1 1 calc R . .
C18 C 0.7521(2) 0.57872(14) 0.58973(12) 0.0438(4) Uani 1 1 d . . .
H18 H 0.6399 0.5587 0.6123 0.053 Uiso 1 1 calc R . .
C19 C 0.8650(3) 0.49304(15) 0.58856(15) 0.0570(5) Uani 1 1 d . . .
H19A H 0.8834 0.4715 0.6478 0.086 Uiso 1 1 calc R . .
H19B H 0.9736 0.5087 0.5622 0.086 Uiso 1 1 calc R . .
H19C H 0.8106 0.4440 0.5549 0.086 Uiso 1 1 calc R . .
C20 C 0.8215(3) 0.65103(19) 0.65305(15) 0.0655(7) Uani 1 1 d . . .
H20A H 0.8103 0.6279 0.7122 0.098 Uiso 1 1 calc R . .
H20B H 0.7580 0.7088 0.6470 0.098 Uiso 1 1 calc R . .
H20C H 0.9407 0.6625 0.6404 0.098 Uiso 1 1 calc R . .

loop_
_atom_site_aniso_label
_atom_site_aniso_U_11
_atom_site_aniso_U_22
_atom_site_aniso_U_33
_atom_site_aniso_U_23
_atom_site_aniso_U_13
_atom_site_aniso_U_12
O1 0.0364(7) 0.0488(8) 0.0857(11) -0.0325(8) 0.0054(8) 0.0017(6)
O2 0.0270(5) 0.0301(5) 0.0463(7) -0.0094(5) -0.0005(5) -0.0004(5)
O3 0.0309(6) 0.0336(6) 0.0477(7) -0.0059(5) -0.0009(5) 0.0030(5)
O4 0.0381(6) 0.0385(6) 0.0473(7) 0.0032(5) 0.0003(6) -0.0031(5)
O5 0.0339(7) 0.0659(8) 0.0369(7) -0.0026(6) 0.0006(5) 0.0051(6)
O6 0.0459(8) 0.0712(9) 0.0443(8) 0.0098(7) 0.0039(7) 0.0038(7)
C1 0.0256(7) 0.0308(7) 0.0349(9) -0.0019(6) -0.0002(7) -0.0001(6)
C2 0.0299(8) 0.0310(8) 0.0358(9) -0.0054(7) 0.0004(7) -0.0031(7)
C3 0.0292(8) 0.0338(8) 0.0484(11) -0.0088(7) 0.0071(8) -0.0023(7)
C4 0.0303(8) 0.0392(9) 0.0394(10) -0.0103(7) 0.0013(7) -0.0006(7)
C5 0.0289(8) 0.0332(8) 0.0443(10) -0.0076(7) 0.0007(8) -0.0037(6)
C6 0.0441(10) 0.0362(9) 0.0732(15) -0.0175(9) -0.0001(10) -0.0038(8)
C7 0.0293(9) 0.0548(12) 0.0584(13) -0.0093(10) -0.0043(8) -0.0035(8)
C8 0.0555(13) 0.0508(11) 0.0648(14) 0.0167(10) -0.0061(11) -0.0040(10)
C9 0.0512(13) 0.117(2) 0.0501(14) 0.0211(13) 0.0018(11) 0.0132(14)
C10 0.0373(9) 0.0427(9) 0.0386(10) 0.0014(8) -0.0048(8) -0.0017(8)
C11 0.0378(9) 0.0416(9) 0.0434(11) 0.0135(8) -0.0026(8) 0.0025(8)
C12 0.0472(11) 0.0398(9) 0.0576(13) 0.0104(9) -0.0005(10) -0.0101(8)
C13 0.0329(9) 0.0339(8) 0.0502(11) -0.0013(7) -0.0047(8) -0.0052(7)
C14 0.0266(8) 0.0329(8) 0.0425(10) -0.0065(7) -0.0022(7) 0.0009(6)
C18 0.0355(9) 0.0614(11) 0.0346(9) -0.0041(8) -0.0009(8) -0.0098(8)
C19 0.0570(13) 0.0675(13) 0.0466(11) 0.0159(10) -0.0060(11) 0.0020(11)
C20 0.0552(13) 0.0917(17) 0.0495(13) -0.0209(12) -0.0053(11) -0.0179(13)

loop_
_atom_type_symbol
_atom_type_description
_atom_type_scat_dispersion_real
_atom_type_scat_dispersion_imag
_atom_type_scat_source
C C 0.0033 0.0016 'International Tables Vol C Tables 4.2.6.8 and 6.1.1.4'
H H 0.0000 0.0000 'International Tables Vol C Tables 4.2.6.8 and 6.1.1.4'
O O 0.0106 0.0060 'International Tables Vol C Tables 4.2.6.8 and 6.1.1.4'

loop_
_geom_angle_atom_site_label_1
_geom_angle_atom_site_label_2
_geom_angle_atom_site_label_3
_geom_angle
_geom_angle_site_symmetry_1
_geom_angle_site_symmetry_3
_geom_angle_publ_flag
C5 O2 C2 113.75(12) . . ?
C3 O3 C4 120.96(13) . . ?
C5 O4 C8 115.66(15) . . ?
C4 O5 C9 116.26(15) . . ?
C10 C1 C14 111.94(13) . . ?
C10 C1 C2 110.44(14) . . ?
C14 C1 C2 115.51(14) . . ?
C10 C1 H1 106.1 . . ?
C14 C1 H1 106.1 . . ?
C2 C1 H1 106.1 . . ?
O2 C2 C3 114.68(14) . . ?
O2 C2 C1 106.16(13) . . ?
C3 C2 C1 112.86(13) . . ?
O2 C2 H2 107.6 . . ?
C3 C2 H2 107.6 . . ?
C1 C2 H2 107.6 . . ?
O1 C3 O3 118.91(16) . . ?
O1 C3 C2 120.31(17) . . ?
O3 C3 C2 120.77(14) . . ?
O5 C4 O3 108.85(14) . . ?
O5 C4 C7 114.60(17) . . ?
O3 C4 C7 104.54(14) . . ?
O5 C4 C5 105.93(13) . . ?
O3 C4 C5 108.58(13) . . ?
C7 C4 C5 114.18(15) . . ?
O4 C5 O2 110.63(14) . . ?
O4 C5 C6 113.93(15) . . ?
O2 C5 C6 105.96(14) . . ?
O4 C5 C4 104.56(13) . . ?
O2 C5 C4 108.60(13) . . ?
C6 C5 C4 113.14(16) . . ?
C5 C6 H6A 109.5 . . ?
C5 C6 H6B 109.5 . . ?
H6A C6 H6B 109.5 . . ?
C5 C6 H6C 109.5 . . ?
H6A C6 H6C 109.5 . . ?
H6B C6 H6C 109.5 . . ?
C4 C7 H7A 109.5 . . ?
C4 C7 H7B 109.5 . . ?
H7A C7 H7B 109.5 . . ?
C4 C7 H7C 109.5 . . ?
H7A C7 H7C 109.5 . . ?
H7B C7 H7C 109.5 . . ?
O4 C8 H8A 109.5 . . ?
O4 C8 H8B 109.5 . . ?
H8A C8 H8B 109.5 . . ?
O4 C8 H8C 109.5 . . ?
H8A C8 H8C 109.5 . . ?
H8B C8 H8C 109.5 . . ?
O5 C9 H9A 109.5 . . ?
O5 C9 H9B 109.5 . . ?
H9A C9 H9B 109.5 . . ?
O5 C9 H9C 109.5 . . ?
H9A C9 H9C 109.5 . . ?
H9B C9 H9C 109.5 . . ?
C11 C10 C1 110.26(14) . . ?
C11 C10 H10A 109.6 . . ?
C1 C10 H10A 109.6 . . ?
C11 C10 H10B 109.6 . . ?
C1 C10 H10B 109.6 . . ?
H10A C10 H10B 108.1 . . ?
O6 C11 C12 123.60(18) . . ?
O6 C11 C10 122.38(17) . . ?
C12 C11 C10 113.97(17) . . ?
C11 C12 C13 109.97(14) . . ?
C11 C12 H12A 109.7 . . ?
C13 C12 H12A 109.7 . . ?
C11 C12 H12B 109.7 . . ?
C13 C12 H12B 109.7 . . ?
H12A C12 H12B 108.2 . . ?
C12 C13 C14 112.50(15) . . ?
C12 C13 H13A 109.1 . . ?
C14 C13 H13A 109.1 . . ?
C12 C13 H13B 109.1 . . ?
C14 C13 H13B 109.1 . . ?
H13A C13 H13B 107.8 . . ?
C13 C14 C1 109.01(14) . . ?
C13 C14 C18 111.55(14) . . ?
C1 C14 C18 112.45(13) . . ?
C13 C14 H14 107.9 . . ?
C1 C14 H14 107.9 . . ?
C18 C14 H14 107.9 . . ?
C19 C18 C20 110.37(18) . . ?
C19 C18 C14 113.15(16) . . ?
C20 C18 C14 111.91(17) . . ?
C19 C18 H18 107.0 . . ?
C20 C18 H18 107.0 . . ?
C14 C18 H18 107.0 . . ?
C18 C19 H19A 109.5 . . ?
C18 C19 H19B 109.5 . . ?
H19A C19 H19B 109.5 . . ?
C18 C19 H19C 109.5 . . ?
H19A C19 H19C 109.5 . . ?
H19B C19 H19C 109.5 . . ?
C18 C20 H20A 109.5 . . ?
C18 C20 H20B 109.5 . . ?
H20A C20 H20B 109.5 . . ?
C18 C20 H20C 109.5 . . ?
H20A C20 H20C 109.5 . . ?
H20B C20 H20C 109.5 . . ?

loop_
_geom_bond_atom_site_label_1
_geom_bond_atom_site_label_2
_geom_bond_distance
_geom_bond_site_symmetry_2
_geom_bond_publ_flag
O1 C3 1.205(2) . ?
O2 C5 1.417(2) . ?
O2 C2 1.4252(18) . ?
O3 C3 1.343(2) . ?
O3 C4 1.462(2) . ?
O4 C5 1.416(2) . ?
O4 C8 1.433(2) . ?
O5 C4 1.390(2) . ?
O5 C9 1.432(3) . ?
O6 C11 1.216(2) . ?
C1 C10 1.539(2) . ?
C1 C14 1.539(2) . ?
C1 C2 1.541(2) . ?
C1 H1 1.0000 . ?
C2 C3 1.512(2) . ?
C2 H2 1.0000 . ?
C4 C7 1.517(2) . ?
C4 C5 1.535(3) . ?
C5 C6 1.516(2) . ?
C6 H6A 0.9800 . ?
C6 H6B 0.9800 . ?
C6 H6C 0.9800 . ?
C7 H7A 0.9800 . ?
C7 H7B 0.9800 . ?
C7 H7C 0.9800 . ?
C8 H8A 0.9800 . ?
C8 H8B 0.9800 . ?
C8 H8C 0.9800 . ?
C9 H9A 0.9800 . ?
C9 H9B 0.9800 . ?
C9 H9C 0.9800 . ?
C10 C11 1.509(3) . ?
C10 H10A 0.9900 . ?
C10 H10B 0.9900 . ?
C11 C12 1.492(3) . ?
C12 C13 1.528(3) . ?
C12 H12A 0.9900 . ?
C12 H12B 0.9900 . ?
C13 C14 1.538(2) . ?
C13 H13A 0.9900 . ?
C13 H13B 0.9900 . ?
C14 C18 1.550(3) . ?
C14 H14 1.0000 . ?
C18 C19 1.528(3) . ?
C18 C20 1.535(3) . ?
C18 H18 1.0000 . ?
C19 H19A 0.9800 . ?
C19 H19B 0.9800 . ?
C19 H19C 0.9800 . ?
C20 H20A 0.9800 . ?
C20 H20B 0.9800 . ?
C20 H20C 0.9800 . ?

loop_
_geom_torsion_atom_site_label_1
_geom_torsion_atom_site_label_2
_geom_torsion_atom_site_label_3
_geom_torsion_atom_site_label_4
_geom_torsion
_geom_torsion_site_symmetry_1
_geom_torsion_site_symmetry_2
_geom_torsion_site_symmetry_3
_geom_torsion_site_symmetry_4
_geom_torsion_publ_flag
C5 O2 C2 C3 -31.03(19) . . . . ?
C5 O2 C2 C1 -156.36(14) . . . . ?
C10 C1 C2 O2 73.91(16) . . . . ?
C14 C1 C2 O2 -157.79(13) . . . . ?
C10 C1 C2 C3 -52.53(18) . . . . ?
C14 C1 C2 C3 75.76(18) . . . . ?
C4 O3 C3 O1 -174.46(17) . . . . ?
C4 O3 C3 C2 4.7(2) . . . . ?
O2 C2 C3 O1 175.00(17) . . . . ?
C1 C2 C3 O1 -63.3(2) . . . . ?
O2 C2 C3 O3 -4.1(2) . . . . ?
C1 C2 C3 O3 117.64(17) . . . . ?
C9 O5 C4 O3 -65.5(2) . . . . ?
C9 O5 C4 C7 51.1(2) . . . . ?
C9 O5 C4 C5 177.94(18) . . . . ?
C3 O3 C4 O5 -88.70(18) . . . . ?
C3 O3 C4 C7 148.42(17) . . . . ?
C3 O3 C4 C5 26.2(2) . . . . ?
C8 O4 C5 O2 -64.81(18) . . . . ?
C8 O4 C5 C6 54.4(2) . . . . ?
C8 O4 C5 C4 178.44(15) . . . . ?
C2 O2 C5 O4 -51.27(17) . . . . ?
C2 O2 C5 C6 -175.22(15) . . . . ?
C2 O2 C5 C4 62.95(17) . . . . ?
O5 C4 C5 O4 175.68(13) . . . . ?
O3 C4 C5 O4 58.92(15) . . . . ?
C7 C4 C5 O4 -57.26(18) . . . . ?
O5 C4 C5 O2 57.55(17) . . . . ?
O3 C4 C5 O2 -59.22(17) . . . . ?
C7 C4 C5 O2 -175.40(15) . . . . ?
O5 C4 C5 C6 -59.79(18) . . . . ?
O3 C4 C5 C6 -176.56(15) . . . . ?
C7 C4 C5 C6 67.3(2) . . . . ?
C14 C1 C10 C11 54.46(19) . . . . ?
C2 C1 C10 C11 -175.32(14) . . . . ?
C1 C10 C11 O6 122.57(18) . . . . ?
C1 C10 C11 C12 -55.00(19) . . . . ?
O6 C11 C12 C13 -122.13(19) . . . . ?
C10 C11 C12 C13 55.4(2) . . . . ?
C11 C12 C13 C14 -55.9(2) . . . . ?
C12 C13 C14 C1 55.97(18) . . . . ?
C12 C13 C14 C18 -179.25(14) . . . . ?
C10 C1 C14 C13 -55.06(18) . . . . ?
C2 C1 C14 C13 177.39(13) . . . . ?
C10 C1 C14 C18 -179.31(14) . . . . ?
C2 C1 C14 C18 53.14(19) . . . . ?
C13 C14 C18 C19 -71.67(19) . . . . ?
C1 C14 C18 C19 51.2(2) . . . . ?
C13 C14 C18 C20 53.8(2) . . . . ?
C1 C14 C18 C20 176.60(16) . . . . ?

loop_
_cod_related_entry_id
_cod_related_entry_database
_cod_related_entry_code
1 ChemSpider 9884383
